data_4066521
loop_
_publ_author_name
'Usener, Carolin'
'Kehr, Gerald'
'Fr\"ohlich, Roland'
'Wibbeling, Birgit'
'M\"uck-Lichtenfeld, Christian'
'Erker, Gerhard'

_publ_section_title
;
 Developing a Reliable Synthetic Route tocis-1,3-Bridge-Disubstituted
 [3]Ferrocenophane Systems
;
_journal_issue 17
_journal_name_full Organometallics
_journal_page_first 3852
_journal_paper_doi 10.1021/om100501q
_journal_volume 29
_journal_year 2010
_chemical_formula_sum 'C22 H21 Cl Fe O2'
_chemical_formula_weight 408.69
_chemical_name_systematic
; 
 ? 
;
_space_group_IT_number 14
_symmetry_cell_setting monoclinic
_symmetry_space_group_name_Hall '-P 2ybc'
_symmetry_space_group_name_H-M 'P 1 21/c 1'
_atom_sites_solution_hydrogens geom
_atom_sites_solution_primary direct
_atom_sites_solution_secondary difmap
_audit_creation_method SHELXL-97
_cell_angle_alpha 90.00
_cell_angle_beta 93.889(1)
_cell_angle_gamma 90.00
_cell_formula_units_Z 8
_cell_length_a 11.3330(2)
_cell_length_b 11.8267(3)
_cell_length_c 26.8044(7)
_cell_measurement_reflns_used 8884
_cell_measurement_temperature 223(2)
_cell_measurement_theta_max 27.88
_cell_measurement_theta_min 0.41
_cell_volume 3584.37(15)
_computing_cell_refinement 'Collect (Nonius B.V., 1998)'
_computing_data_collection 'Collect (Nonius B.V., 1998)'
_computing_data_reduction 'Denzo-SMN (Otwinowski & Minor, 1997)'
_computing_molecular_graphics 'XP (BrukerAXS, 2000)'
_computing_publication_material 'SHELXL-97 (Sheldrick, 1997)'
_computing_structure_refinement 'SHELXL-97 (Sheldrick, 1997)'
_computing_structure_solution 'SHELXS-97 (Sheldrick, 1990)'
_diffrn_ambient_temperature 223(2)
_diffrn_measured_fraction_theta_full 0.998
_diffrn_measured_fraction_theta_max 0.998
_diffrn_measurement_device_type 'Nonius KappaCCD'
_diffrn_measurement_method '\w and \f scans'
_diffrn_radiation_monochromator graphite
_diffrn_radiation_source 'rotating anode Nonius FR591'
_diffrn_radiation_type MoK\a
_diffrn_radiation_wavelength 0.71073
_diffrn_reflns_av_R_equivalents 0.090
_diffrn_reflns_av_sigmaI/netI 0.1112
_diffrn_reflns_limit_h_max 14
_diffrn_reflns_limit_h_min -14
_diffrn_reflns_limit_k_max 15
_diffrn_reflns_limit_k_min -15
_diffrn_reflns_limit_l_max 35
_diffrn_reflns_limit_l_min -35
_diffrn_reflns_number 42534
_diffrn_reflns_theta_full 27.88
_diffrn_reflns_theta_max 27.88
_diffrn_reflns_theta_min 1.80
_exptl_absorpt_coefficient_mu 1.004
_exptl_absorpt_correction_T_max 0.9063
_exptl_absorpt_correction_T_min 0.8244
_exptl_absorpt_correction_type multi-scan
_exptl_absorpt_process_details 'Denzo (Otwinowski, Borek, Majewski & Minor, 2003)'
_exptl_crystal_colour yellow
_exptl_crystal_density_diffrn 1.515
_exptl_crystal_density_method 'not measured'
_exptl_crystal_description block
_exptl_crystal_F_000 1696
_exptl_crystal_size_max 0.20
_exptl_crystal_size_mid 0.15
_exptl_crystal_size_min 0.10
_refine_diff_density_max 0.817
_refine_diff_density_min -0.453
_refine_diff_density_rms 0.078
_refine_ls_extinction_method none
_refine_ls_goodness_of_fit_ref 1.015
_refine_ls_hydrogen_treatment constr
_refine_ls_matrix_type full
_refine_ls_number_parameters 471
_refine_ls_number_reflns 8537
_refine_ls_number_restraints 0
_refine_ls_restrained_S_all 1.015
_refine_ls_R_factor_all 0.1417
_refine_ls_R_factor_gt 0.0504
_refine_ls_shift/su_max 0.001
_refine_ls_shift/su_mean 0.000
_refine_ls_structure_factor_coef Fsqd
_refine_ls_weighting_details 'calc w=1/[\s^2^(Fo^2^)+(0.0310P)^2^+0.0000P] where P=(Fo^2^+2Fc^2^)/3'
_refine_ls_weighting_scheme calc
_refine_ls_wR_factor_gt 0.0885
_refine_ls_wR_factor_ref 0.1069
_reflns_number_gt 4159
_reflns_number_total 8537
_reflns_threshold_expression >2sigma(I)
_cod_data_source_file om100501q_si_002.cif
_cod_data_source_block erk4585
_cod_original_sg_symbol_H-M P21/c
_cod_database_code 4066521

loop_
_symmetry_equiv_pos_as_xyz
'x, y, z'
'-x, y+1/2, -z+1/2'
'-x, -y, -z'
'x, -y-1/2, z-1/2'

loop_
_atom_site_label
_atom_site_type_symbol
_atom_site_fract_x
_atom_site_fract_y
_atom_site_fract_z
_atom_site_U_iso_or_equiv
_atom_site_adp_type
_atom_site_occupancy
_atom_site_symmetry_multiplicity
_atom_site_calc_flag
_atom_site_refinement_flags
Fe1A Fe 0.84863(4) 0.85652(4) 0.117294(15) 0.03424(14) Uani 1 1 d .
Cl1A Cl 0.77090(8) 1.14389(7) 0.22637(3) 0.0535(3) Uani 1 1 d .
C1A C 0.8082(3) 0.9729(3) 0.06320(10) 0.0338(8) Uani 1 1 d .
C2A C 0.9150(3) 0.9160(3) 0.05326(11) 0.0397(8) Uani 1 1 d .
H2A H 0.9888 0.9506 0.0502 0.048 Uiso 1 1 calc R
C3A C 0.8914(3) 0.7985(3) 0.04882(11) 0.0429(9) Uani 1 1 d .
H3A H 0.9471 0.7419 0.0430 0.051 Uiso 1 1 calc R
C4A C 0.7699(3) 0.7814(3) 0.05460(11) 0.0414(9) Uani 1 1 d .
H4A H 0.7300 0.7116 0.0531 0.050 Uiso 1 1 calc R
C5A C 0.7192(3) 0.8885(3) 0.06310(10) 0.0381(8) Uani 1 1 d .
H5A H 0.6390 0.9016 0.0679 0.046 Uiso 1 1 calc R
C6A C 0.7908(3) 1.0956(3) 0.07340(11) 0.0393(8) Uani 1 1 d .
H6A H 0.7304 1.1233 0.0479 0.047 Uiso 1 1 calc R
C7A C 0.9030(3) 1.1649(3) 0.06720(12) 0.0533(10) Uani 1 1 d .
H7A1 H 0.9646 1.1408 0.0918 0.080 Uiso 1 1 calc R
H7A2 H 0.8863 1.2445 0.0720 0.080 Uiso 1 1 calc R
H7A3 H 0.9292 1.1534 0.0339 0.080 Uiso 1 1 calc R
C8A C 0.7413(3) 1.1168(3) 0.12530(11) 0.0409(8) Uani 1 1 d .
H8A1 H 0.7230 1.1974 0.1283 0.049 Uiso 1 1 calc R
H8A2 H 0.6672 1.0747 0.1269 0.049 Uiso 1 1 calc R
C9A C 0.8255(3) 1.0821(3) 0.16977(11) 0.0382(8) Uani 1 1 d .
H9A H 0.9028 1.1179 0.1649 0.046 Uiso 1 1 calc R
C10A C 0.8476(3) 0.9590(3) 0.17695(10) 0.0312(7) Uani 1 1 d .
C11A C 0.9619(3) 0.9106(3) 0.17479(10) 0.0392(8) Uani 1 1 d .
H11A H 1.0324 0.9514 0.1724 0.047 Uiso 1 1 calc R
C12A C 0.9532(3) 0.7916(3) 0.17682(11) 0.0404(9) Uani 1 1 d .
H12A H 1.0163 0.7403 0.1756 0.049 Uiso 1 1 calc R
C13A C 0.8335(3) 0.7630(3) 0.18091(11) 0.0399(8) Uani 1 1 d .
H13A H 0.8031 0.6893 0.1827 0.048 Uiso 1 1 calc R
C14A C 0.7667(3) 0.8648(3) 0.18182(10) 0.0317(7) Uani 1 1 d .
C15A C 0.6377(3) 0.8682(3) 0.18448(11) 0.0358(8) Uani 1 1 d .
O1A O 0.57517(18) 0.94979(19) 0.18151(8) 0.0473(6) Uani 1 1 d .
O2A O 0.59648(17) 0.76201(18) 0.19183(8) 0.0444(6) Uani 1 1 d .
C16A C 0.4707(3) 0.7492(3) 0.19534(12) 0.0479(9) Uani 1 1 d .
H16A H 0.4403 0.8150 0.2126 0.057 Uiso 1 1 calc R
H16B H 0.4559 0.6820 0.2154 0.057 Uiso 1 1 calc R
C17A C 0.4054(3) 0.7377(3) 0.14491(12) 0.0388(8) Uani 1 1 d .
C18A C 0.2850(3) 0.7537(3) 0.14082(13) 0.0437(9) Uani 1 1 d .
H18A H 0.2458 0.7722 0.1695 0.052 Uiso 1 1 calc R
C19A C 0.2209(3) 0.7433(3) 0.09609(15) 0.0556(10) Uani 1 1 d .
H19A H 0.1384 0.7529 0.0944 0.067 Uiso 1 1 calc R
C20A C 0.2762(4) 0.7193(3) 0.05393(15) 0.0595(11) Uani 1 1 d .
H20A H 0.2324 0.7149 0.0229 0.071 Uiso 1 1 calc R
C21A C 0.3963(4) 0.7014(3) 0.05681(13) 0.0571(11) Uani 1 1 d .
H21A H 0.4344 0.6826 0.0279 0.068 Uiso 1 1 calc R
C22A C 0.4615(3) 0.7110(3) 0.10238(14) 0.0499(10) Uani 1 1 d .
H22A H 0.5437 0.6993 0.1042 0.060 Uiso 1 1 calc R
Fe1B Fe 1.35233(4) 1.33083(4) 0.124544(16) 0.03444(14) Uani 1 1 d .
Cl1B Cl 1.26903(8) 1.03100(8) 0.22548(3) 0.0561(3) Uani 1 1 d .
C1B C 1.3084(3) 1.2232(3) 0.06731(10) 0.0352(8) Uani 1 1 d .
C2B C 1.4175(3) 1.2798(3) 0.05941(10) 0.0380(8) Uani 1 1 d .
H2B H 1.4907 1.2446 0.0558 0.046 Uiso 1 1 calc R
C3B C 1.3962(3) 1.3973(3) 0.05803(11) 0.0449(9) Uani 1 1 d .
H3B H 1.4530 1.4537 0.0536 0.054 Uiso 1 1 calc R
C4B C 1.2754(3) 1.4157(3) 0.06452(11) 0.0431(9) Uani 1 1 d .
H4B H 1.2373 1.4862 0.0651 0.052 Uiso 1 1 calc R
C5B C 1.2218(3) 1.3087(3) 0.07005(11) 0.0368(8) Uani 1 1 d .
H5B H 1.1414 1.2964 0.0748 0.044 Uiso 1 1 calc R
C6B C 1.2888(3) 1.0986(3) 0.07439(11) 0.0386(8) Uani 1 1 d .
H6B H 1.2273 1.0756 0.0484 0.046 Uiso 1 1 calc R
C7B C 1.3998(3) 1.0285(3) 0.06528(12) 0.0505(10) Uani 1 1 d .
H7B1 H 1.4210 1.0397 0.0312 0.076 Uiso 1 1 calc R
H7B2 H 1.3836 0.9491 0.0706 0.076 Uiso 1 1 calc R
H7B3 H 1.4647 1.0526 0.0883 0.076 Uiso 1 1 calc R
C8B C 1.2400(3) 1.0709(3) 0.12508(11) 0.0382(8) Uani 1 1 d .
H8B1 H 1.1664 1.1133 0.1279 0.046 Uiso 1 1 calc R
H8B2 H 1.2205 0.9902 0.1258 0.046 Uiso 1 1 calc R
C9B C 1.3244(3) 1.0982(3) 0.17045(11) 0.0375(8) Uani 1 1 d .
H9B H 1.4011 1.0622 0.1647 0.045 Uiso 1 1 calc R
C10B C 1.3487(3) 1.2202(3) 0.18097(11) 0.0362(8) Uani 1 1 d .
C11B C 1.4639(3) 1.2678(3) 0.18042(11) 0.0414(9) Uani 1 1 d .
H11B H 1.5338 1.2266 0.1769 0.050 Uiso 1 1 calc R
C12B C 1.4572(3) 1.3862(3) 0.18596(11) 0.0452(9) Uani 1 1 d .
H12B H 1.5212 1.4368 0.1864 0.054 Uiso 1 1 calc R
C13B C 1.3384(3) 1.4155(3) 0.19078(11) 0.0421(9) Uani 1 1 d .
H13B H 1.3092 1.4891 0.1949 0.051 Uiso 1 1 calc R
C14B C 1.2695(3) 1.3145(3) 0.18838(10) 0.0323(7) Uani 1 1 d .
C15B C 1.1397(3) 1.3114(3) 0.19066(11) 0.0398(9) Uani 1 1 d .
O1B O 1.07673(18) 1.23100(19) 0.18631(8) 0.0466(6) Uani 1 1 d .
O2B O 1.10034(17) 1.41812(19) 0.19840(8) 0.0462(6) Uani 1 1 d .
C16B C 0.9752(3) 1.4317(3) 0.20291(12) 0.0501(10) Uani 1 1 d .
H16C H 0.9618 1.4978 0.2238 0.060 Uiso 1 1 calc R
H16D H 0.9447 1.3651 0.2196 0.060 Uiso 1 1 calc R
C17B C 0.9077(3) 1.4466(3) 0.15273(12) 0.0376(8) Uani 1 1 d .
C18B C 0.7876(3) 1.4280(3) 0.14970(13) 0.0451(9) Uani 1 1 d .
H18B H 0.7506 1.4045 0.1783 0.054 Uiso 1 1 calc R
C19B C 0.7211(3) 1.4432(3) 0.10548(14) 0.0566(10) Uani 1 1 d .
H19B H 0.6390 1.4306 0.1041 0.068 Uiso 1 1 calc R
C20B C 0.7729(4) 1.4761(3) 0.06396(15) 0.0636(11) Uani 1 1 d .
H20B H 0.7271 1.4859 0.0337 0.076 Uiso 1 1 calc R
C21B C 0.8929(4) 1.4952(3) 0.06594(14) 0.0625(11) Uani 1 1 d .
H21B H 0.9289 1.5176 0.0369 0.075 Uiso 1 1 calc R
C22B C 0.9614(3) 1.4814(3) 0.11063(14) 0.0541(10) Uani 1 1 d .
H22B H 1.0432 1.4956 0.1121 0.065 Uiso 1 1 calc R

loop_
_atom_site_aniso_label
_atom_site_aniso_U_11
_atom_site_aniso_U_22
_atom_site_aniso_U_33
_atom_site_aniso_U_23
_atom_site_aniso_U_13
_atom_site_aniso_U_12
Fe1A 0.0346(3) 0.0419(3) 0.0261(3) 0.0004(2) 0.0007(2) 0.0007(2)
Cl1A 0.0720(7) 0.0540(6) 0.0359(5) -0.0090(4) 0.0138(5) -0.0035(5)
C1A 0.045(2) 0.036(2) 0.0198(17) 0.0004(15) 0.0002(15) -0.0014(17)
C2A 0.038(2) 0.057(2) 0.0253(19) 0.0022(17) 0.0066(15) -0.0024(17)
C3A 0.050(2) 0.048(2) 0.031(2) -0.0084(17) 0.0078(17) 0.0028(18)
C4A 0.050(2) 0.047(2) 0.0265(19) -0.0050(16) -0.0029(16) -0.0059(18)
C5A 0.045(2) 0.049(2) 0.0202(17) -0.0012(16) -0.0038(15) 0.0042(18)
C6A 0.043(2) 0.045(2) 0.0300(19) 0.0035(16) 0.0020(16) 0.0023(17)
C7A 0.064(2) 0.052(2) 0.046(2) 0.0057(18) 0.0152(19) -0.0071(19)
C8A 0.046(2) 0.038(2) 0.038(2) 0.0024(17) 0.0045(17) -0.0008(16)
C9A 0.039(2) 0.049(2) 0.0276(19) -0.0057(16) 0.0086(16) -0.0049(16)
C10A 0.0353(19) 0.039(2) 0.0184(16) -0.0044(14) -0.0019(14) -0.0024(16)
C11A 0.035(2) 0.059(3) 0.0235(18) 0.0013(17) 0.0000(15) -0.0063(17)
C12A 0.034(2) 0.057(3) 0.0291(19) 0.0054(17) -0.0036(15) 0.0097(17)
C13A 0.044(2) 0.046(2) 0.0293(19) 0.0085(16) 0.0014(16) 0.0030(18)
C14A 0.0329(19) 0.043(2) 0.0192(16) 0.0011(15) 0.0001(14) 0.0022(16)
C15A 0.043(2) 0.043(2) 0.0219(17) 0.0022(16) 0.0033(15) 0.0003(18)
O1A 0.0400(14) 0.0483(16) 0.0544(16) 0.0081(13) 0.0099(12) 0.0072(12)
O2A 0.0368(13) 0.0446(15) 0.0515(15) 0.0094(12) 0.0006(11) -0.0053(11)
C16A 0.032(2) 0.066(3) 0.045(2) 0.0058(19) 0.0026(17) -0.0146(17)
C17A 0.042(2) 0.041(2) 0.033(2) 0.0048(16) 0.0009(18) -0.0098(16)
C18A 0.041(2) 0.046(2) 0.044(2) -0.0031(18) -0.0005(18) 0.0002(17)
C19A 0.055(2) 0.055(3) 0.055(3) -0.003(2) -0.011(2) -0.0032(19)
C20A 0.075(3) 0.048(3) 0.052(3) -0.003(2) -0.018(2) -0.011(2)
C21A 0.091(3) 0.048(2) 0.034(2) -0.0069(18) 0.018(2) -0.010(2)
C22A 0.053(2) 0.043(2) 0.054(3) 0.0011(19) 0.011(2) -0.0029(18)
Fe1B 0.0361(3) 0.0418(3) 0.0254(3) -0.0014(2) 0.0016(2) -0.0001(2)
Cl1B 0.0688(6) 0.0618(6) 0.0390(5) 0.0153(5) 0.0129(5) 0.0045(5)
C1B 0.048(2) 0.043(2) 0.0150(16) -0.0025(15) 0.0002(15) -0.0012(17)
C2B 0.041(2) 0.050(2) 0.0237(18) -0.0025(16) 0.0082(15) 0.0039(17)
C3B 0.054(2) 0.049(3) 0.032(2) 0.0025(17) 0.0080(18) -0.0065(18)
C4B 0.052(2) 0.044(2) 0.032(2) 0.0038(17) -0.0010(17) 0.0085(18)
C5B 0.0355(19) 0.048(2) 0.0265(18) 0.0028(16) -0.0034(15) 0.0032(17)
C6B 0.044(2) 0.046(2) 0.0250(18) -0.0041(16) -0.0034(16) 0.0004(17)
C7B 0.063(2) 0.047(2) 0.043(2) -0.0011(18) 0.0130(19) 0.0125(18)
C8B 0.041(2) 0.036(2) 0.038(2) -0.0003(16) 0.0025(17) -0.0030(15)
C9B 0.0366(19) 0.048(2) 0.0283(19) 0.0095(16) 0.0070(16) 0.0055(16)
C10B 0.038(2) 0.048(2) 0.0232(18) 0.0046(16) 0.0030(15) 0.0002(17)
C11B 0.031(2) 0.067(3) 0.0251(19) -0.0036(18) -0.0017(15) 0.0052(18)
C12B 0.037(2) 0.066(3) 0.033(2) -0.0135(18) 0.0023(16) -0.0123(18)
C13B 0.042(2) 0.052(2) 0.032(2) -0.0181(17) 0.0037(16) -0.0015(18)
C14B 0.0308(19) 0.043(2) 0.0226(17) -0.0073(15) 0.0003(14) 0.0028(16)
C15B 0.044(2) 0.055(3) 0.0204(18) -0.0062(17) 0.0019(16) 0.006(2)
O1B 0.0350(14) 0.0484(16) 0.0568(16) -0.0095(13) 0.0068(12) -0.0019(12)
O2B 0.0323(13) 0.0520(16) 0.0540(16) -0.0144(13) 0.0008(11) 0.0054(11)
C16B 0.036(2) 0.067(3) 0.047(2) -0.0085(19) 0.0029(18) 0.0128(17)
C17B 0.041(2) 0.035(2) 0.037(2) -0.0087(16) 0.0037(18) 0.0027(16)
C18B 0.048(2) 0.052(2) 0.036(2) -0.0040(18) 0.0023(18) 0.0050(17)
C19B 0.056(2) 0.062(3) 0.050(3) -0.009(2) -0.010(2) 0.006(2)
C20B 0.082(3) 0.058(3) 0.049(3) 0.002(2) -0.013(2) 0.017(2)
C21B 0.105(4) 0.047(3) 0.038(2) 0.0081(19) 0.019(3) 0.018(2)
C22B 0.057(2) 0.053(2) 0.054(3) -0.007(2) 0.014(2) 0.0016(19)

loop_
_atom_type_symbol
_atom_type_description
_atom_type_scat_dispersion_real
_atom_type_scat_dispersion_imag
_atom_type_scat_source
C C 0.0033 0.0016 'International Tables Vol C Tables 4.2.6.8 and 6.1.1.4'
H H 0.0000 0.0000 'International Tables Vol C Tables 4.2.6.8 and 6.1.1.4'
O O 0.0106 0.0060 'International Tables Vol C Tables 4.2.6.8 and 6.1.1.4'
Cl Cl 0.1484 0.1585 'International Tables Vol C Tables 4.2.6.8 and 6.1.1.4'
Fe Fe 0.3463 0.8444 'International Tables Vol C Tables 4.2.6.8 and 6.1.1.4'

loop_
_geom_angle_atom_site_label_1
_geom_angle_atom_site_label_2
_geom_angle_atom_site_label_3
_geom_angle
C10A Fe1A C14A 42.34(11)
C10A Fe1A C1A 98.41(12)
C14A Fe1A C1A 118.96(12)
C10A Fe1A C5A 114.52(12)
C14A Fe1A C5A 104.59(12)
C1A Fe1A C5A 40.96(11)
C10A Fe1A C11A 41.09(11)
C14A Fe1A C11A 68.91(12)
C1A Fe1A C11A 115.29(13)
C5A Fe1A C11A 150.44(14)
C10A Fe1A C2A 118.90(13)
C14A Fe1A C2A 156.70(13)
C1A Fe1A C2A 40.96(11)
C5A Fe1A C2A 67.93(12)
C11A Fe1A C2A 106.14(13)
C10A Fe1A C3A 158.53(13)
C14A Fe1A C3A 159.06(13)
C1A Fe1A C3A 69.05(12)
C5A Fe1A C3A 67.93(12)
C11A Fe1A C3A 127.36(13)
C2A Fe1A C3A 40.54(12)
C10A Fe1A C13A 69.99(12)
C14A Fe1A C13A 40.96(11)
C1A Fe1A C13A 158.95(12)
C5A Fe1A C13A 126.82(13)
C11A Fe1A C13A 67.92(13)
C2A Fe1A C13A 160.09(13)
C3A Fe1A C13A 127.09(13)
C10A Fe1A C4A 152.73(13)
C14A Fe1A C4A 121.53(12)
C1A Fe1A C4A 69.15(12)
C5A Fe1A C4A 40.62(11)
C11A Fe1A C4A 166.17(13)
C2A Fe1A C4A 68.01(13)
C3A Fe1A C4A 40.25(11)
C13A Fe1A C4A 113.06(13)
C10A Fe1A C12A 69.14(12)
C14A Fe1A C12A 68.32(12)
C1A Fe1A C12A 153.17(13)
C5A Fe1A C12A 165.81(13)
C11A Fe1A C12A 40.18(12)
C2A Fe1A C12A 123.42(12)
C3A Fe1A C12A 114.12(13)
C13A Fe1A C12A 39.99(11)
C4A Fe1A C12A 131.70(14)
C5A C1A C2A 106.2(3)
C5A C1A C6A 125.6(3)
C2A C1A C6A 128.2(3)
C5A C1A Fe1A 69.50(17)
C2A C1A Fe1A 70.12(17)
C6A C1A Fe1A 123.7(2)
C3A C2A C1A 108.7(3)
C3A C2A Fe1A 69.85(17)
C1A C2A Fe1A 68.92(16)
C4A C3A C2A 108.2(3)
C4A C3A Fe1A 69.98(17)
C2A C3A Fe1A 69.61(17)
C3A C4A C5A 107.4(3)
C3A C4A Fe1A 69.77(17)
C5A C4A Fe1A 68.85(17)
C4A C5A C1A 109.5(3)
C4A C5A Fe1A 70.54(18)
C1A C5A Fe1A 69.54(17)
C1A C6A C7A 112.3(3)
C1A C6A C8A 112.3(3)
C7A C6A C8A 111.3(3)
C9A C8A C6A 114.2(3)
C10A C9A C8A 117.0(3)
C10A C9A Cl1A 110.3(2)
C8A C9A Cl1A 108.1(2)
C11A C10A C14A 106.1(3)
C11A C10A C9A 122.4(3)
C14A C10A C9A 131.2(3)
C11A C10A Fe1A 70.70(17)
C14A C10A Fe1A 69.30(16)
C9A C10A Fe1A 119.9(2)
C12A C11A C10A 109.5(3)
C12A C11A Fe1A 71.03(18)
C10A C11A Fe1A 68.22(17)
C13A C12A C11A 108.2(3)
C13A C12A Fe1A 69.22(17)
C11A C12A Fe1A 68.79(18)
C12A C13A C14A 108.3(3)
C12A C13A Fe1A 70.78(17)
C14A C13A Fe1A 68.43(17)
C13A C14A C10A 107.8(3)
C13A C14A C15A 123.8(3)
C10A C14A C15A 128.3(3)
C13A C14A Fe1A 70.61(16)
C10A C14A Fe1A 68.35(15)
C15A C14A Fe1A 124.0(2)
O1A C15A O2A 123.2(3)
O1A C15A C14A 127.3(3)
O2A C15A C14A 109.6(3)
C15A O2A C16A 117.2(2)
O2A C16A C17A 112.3(2)
C18A C17A C22A 118.4(3)
C18A C17A C16A 119.0(3)
C22A C17A C16A 122.5(3)
C19A C18A C17A 121.6(3)
C20A C19A C18A 120.1(4)
C19A C20A C21A 119.7(4)
C20A C21A C22A 120.2(3)
C17A C22A C21A 119.9(3)
C10B Fe1B C14B 42.39(11)
C10B Fe1B C5B 114.14(13)
C14B Fe1B C5B 103.93(12)
C10B Fe1B C1B 98.30(13)
C14B Fe1B C1B 118.48(12)
C5B Fe1B C1B 40.84(11)
C10B Fe1B C11B 41.25(12)
C14B Fe1B C11B 69.00(12)
C5B Fe1B C11B 150.55(14)
C1B Fe1B C11B 115.77(14)
C10B Fe1B C2B 118.82(13)
C14B Fe1B C2B 156.57(13)
C5B Fe1B C2B 68.40(12)
C1B Fe1B C2B 41.35(11)
C11B Fe1B C2B 106.24(13)
C10B Fe1B C3B 158.49(13)
C14B Fe1B C3B 159.02(13)
C5B Fe1B C3B 68.21(12)
C1B Fe1B C3B 69.09(13)
C11B Fe1B C3B 127.46(13)
C2B Fe1B C3B 40.52(12)
C10B Fe1B C4B 152.51(13)
C14B Fe1B C4B 121.19(13)
C5B Fe1B C4B 40.77(12)
C1B Fe1B C4B 69.09(13)
C11B Fe1B C4B 166.23(13)
C2B Fe1B C4B 68.27(13)
C3B Fe1B C4B 40.38(12)
C10B Fe1B C13B 70.05(13)
C14B Fe1B C13B 41.02(11)
C5B Fe1B C13B 126.27(13)
C1B Fe1B C13B 158.44(12)
C11B Fe1B C13B 67.84(13)
C2B Fe1B C13B 160.22(13)
C3B Fe1B C13B 127.23(14)
C4B Fe1B C13B 112.81(13)
C10B Fe1B C12B 69.28(13)
C14B Fe1B C12B 68.31(12)
C5B Fe1B C12B 165.18(13)
C1B Fe1B C12B 153.87(14)
C11B Fe1B C12B 40.21(13)
C2B Fe1B C12B 123.69(12)
C3B Fe1B C12B 114.34(13)
C4B Fe1B C12B 131.50(14)
C13B Fe1B C12B 39.82(11)
C5B C1B C2B 106.4(3)
C5B C1B C6B 125.8(3)
C2B C1B C6B 127.7(3)
C5B C1B Fe1B 69.37(17)
C2B C1B Fe1B 69.45(17)
C6B C1B Fe1B 123.4(2)
C3B C2B C1B 108.4(3)
C3B C2B Fe1B 70.03(17)
C1B C2B Fe1B 69.21(16)
C4B C3B C2B 108.4(3)
C4B C3B Fe1B 69.84(17)
C2B C3B Fe1B 69.45(17)
C3B C4B C5B 107.6(3)
C3B C4B Fe1B 69.78(18)
C5B C4B Fe1B 68.97(18)
C1B C5B C4B 109.3(3)
C1B C5B Fe1B 69.78(18)
C4B C5B Fe1B 70.26(18)
C1B C6B C8B 112.7(2)
C1B C6B C7B 112.3(3)
C8B C6B C7B 111.9(3)
C9B C8B C6B 114.5(2)
C10B C9B C8B 116.8(3)
C10B C9B Cl1B 109.7(2)
C8B C9B Cl1B 108.7(2)
C11B C10B C14B 105.9(3)
C11B C10B C9B 122.6(3)
C14B C10B C9B 131.3(3)
C11B C10B Fe1B 70.59(18)
C14B C10B Fe1B 69.31(17)
C9B C10B Fe1B 120.1(2)
C12B C11B C10B 109.6(3)
C12B C11B Fe1B 71.25(19)
C10B C11B Fe1B 68.15(17)
C13B C12B C11B 108.2(3)
C13B C12B Fe1B 69.46(18)
C11B C12B Fe1B 68.54(18)
C12B C13B C14B 108.3(3)
C12B C13B Fe1B 70.72(17)
C14B C13B Fe1B 68.06(16)
C13B C14B C10B 108.0(3)
C13B C14B C15B 124.2(3)
C10B C14B C15B 127.8(3)
C13B C14B Fe1B 70.92(16)
C10B C14B Fe1B 68.31(15)
C15B C14B Fe1B 124.0(2)
O1B C15B O2B 123.8(3)
O1B C15B C14B 127.4(3)
O2B C15B C14B 108.8(3)
C15B O2B C16B 116.8(3)
O2B C16B C17B 112.3(3)
C18B C17B C22B 119.3(3)
C18B C17B C16B 118.2(3)
C22B C17B C16B 122.5(3)
C19B C18B C17B 120.9(3)
C20B C19B C18B 120.3(4)
C19B C20B C21B 120.0(4)
C20B C21B C22B 120.4(4)
C17B C22B C21B 119.2(4)

loop_
_geom_bond_atom_site_label_1
_geom_bond_atom_site_label_2
_geom_bond_distance
Fe1A C10A 2.007(3)
Fe1A C14A 2.020(3)
Fe1A C1A 2.029(3)
Fe1A C5A 2.029(3)
Fe1A C11A 2.040(3)
Fe1A C2A 2.045(3)
Fe1A C3A 2.048(3)
Fe1A C13A 2.049(3)
Fe1A C4A 2.051(3)
Fe1A C12A 2.070(3)
Cl1A C9A 1.829(3)
C1A C5A 1.420(4)
C1A C2A 1.426(4)
C1A C6A 1.493(4)
C2A C3A 1.418(4)
C3A C4A 1.410(4)
C4A C5A 1.416(4)
C6A C7A 1.531(4)
C6A C8A 1.555(4)
C8A C9A 1.531(4)
C9A C10A 1.488(4)
C10A C11A 1.421(4)
C10A C14A 1.455(4)
C11A C12A 1.412(4)
C12A C13A 1.409(4)
C13A C14A 1.424(4)
C14A C15A 1.469(4)
C15A O1A 1.196(3)
C15A O2A 1.359(4)
O2A C16A 1.443(3)
C16A C17A 1.503(4)
C17A C18A 1.375(4)
C17A C22A 1.379(4)
C18A C19A 1.365(4)
C19A C20A 1.358(4)
C20A C21A 1.375(5)
C21A C22A 1.388(5)
Fe1B C10B 2.002(3)
Fe1B C14B 2.016(3)
Fe1B C5B 2.024(3)
Fe1B C1B 2.030(3)
Fe1B C11B 2.035(3)
Fe1B C2B 2.033(3)
Fe1B C3B 2.040(3)
Fe1B C4B 2.041(3)
Fe1B C13B 2.054(3)
Fe1B C12B 2.070(3)
Cl1B C9B 1.824(3)
C1B C5B 1.414(4)
C1B C2B 1.434(4)
C1B C6B 1.503(4)
C2B C3B 1.410(4)
C3B C4B 1.409(4)
C4B C5B 1.416(4)
C6B C8B 1.537(4)
C6B C7B 1.539(4)
C8B C9B 1.530(4)
C9B C10B 1.492(4)
C10B C11B 1.422(4)
C10B C14B 1.453(4)
C11B C12B 1.411(4)
C12B C13B 1.404(4)
C13B C14B 1.426(4)
C14B C15B 1.478(4)
C15B O1B 1.190(4)
C15B O2B 1.359(4)
O2B C16B 1.441(3)
C16B C17B 1.512(4)
C17B C18B 1.376(4)
C17B C22B 1.380(4)
C18B C19B 1.372(4)
C19B C20B 1.351(5)
C20B C21B 1.376(5)
C21B C22B 1.392(5)

loop_
_geom_torsion_atom_site_label_1
_geom_torsion_atom_site_label_2
_geom_torsion_atom_site_label_3
_geom_torsion_atom_site_label_4
_geom_torsion
C10A Fe1A C1A C5A -118.01(18)
C14A Fe1A C1A C5A -78.6(2)
C11A Fe1A C1A C5A -157.41(17)
C2A Fe1A C1A C5A 116.9(3)
C3A Fe1A C1A C5A 80.05(18)
C13A Fe1A C1A C5A -63.4(4)
C4A Fe1A C1A C5A 36.84(17)
C12A Fe1A C1A C5A -177.7(2)
C10A Fe1A C1A C2A 125.08(19)
C14A Fe1A C1A C2A 164.54(19)
C5A Fe1A C1A C2A -116.9(3)
C11A Fe1A C1A C2A 85.7(2)
C3A Fe1A C1A C2A -36.85(18)
C13A Fe1A C1A C2A 179.7(3)
C4A Fe1A C1A C2A -80.1(2)
C12A Fe1A C1A C2A 65.4(3)
C10A Fe1A C1A C6A 1.8(3)
C14A Fe1A C1A C6A 41.3(3)
C5A Fe1A C1A C6A 119.8(3)
C11A Fe1A C1A C6A -37.6(3)
C2A Fe1A C1A C6A -123.3(3)
C3A Fe1A C1A C6A -160.1(3)
C13A Fe1A C1A C6A 56.4(5)
C4A Fe1A C1A C6A 156.7(3)
C12A Fe1A C1A C6A -57.8(4)
C5A C1A C2A C3A -1.8(3)
C6A C1A C2A C3A 176.5(3)
Fe1A C1A C2A C3A 58.6(2)
C5A C1A C2A Fe1A -60.5(2)
C6A C1A C2A Fe1A 117.8(3)
C10A Fe1A C2A C3A 171.88(18)
C14A Fe1A C2A C3A -156.6(3)
C1A Fe1A C2A C3A -120.5(3)
C5A Fe1A C2A C3A -81.4(2)
C11A Fe1A C2A C3A 129.3(2)
C13A Fe1A C2A C3A 59.8(5)
C4A Fe1A C2A C3A -37.42(18)
C12A Fe1A C2A C3A 89.0(2)
C10A Fe1A C2A C1A -67.6(2)
C14A Fe1A C2A C1A -36.1(4)
C5A Fe1A C2A C1A 39.11(18)
C11A Fe1A C2A C1A -110.2(2)
C3A Fe1A C2A C1A 120.5(3)
C13A Fe1A C2A C1A -179.7(3)
C4A Fe1A C2A C1A 83.1(2)
C12A Fe1A C2A C1A -150.54(19)
C1A C2A C3A C4A 1.5(3)
Fe1A C2A C3A C4A 59.6(2)
C1A C2A C3A Fe1A -58.1(2)
C10A Fe1A C3A C4A -139.0(3)
C14A Fe1A C3A C4A 34.7(4)
C1A Fe1A C3A C4A -82.1(2)
C5A Fe1A C3A C4A -37.92(19)
C11A Fe1A C3A C4A 171.46(19)
C2A Fe1A C3A C4A -119.3(3)
C13A Fe1A C3A C4A 82.4(2)
C12A Fe1A C3A C4A 126.8(2)
C10A Fe1A C3A C2A -19.7(4)
C14A Fe1A C3A C2A 154.0(3)
C1A Fe1A C3A C2A 37.21(18)
C5A Fe1A C3A C2A 81.4(2)
C11A Fe1A C3A C2A -69.2(2)
C13A Fe1A C3A C2A -158.34(19)
C4A Fe1A C3A C2A 119.3(3)
C12A Fe1A C3A C2A -113.9(2)
C2A C3A C4A C5A -0.6(3)
Fe1A C3A C4A C5A 58.8(2)
C2A C3A C4A Fe1A -59.3(2)
C10A Fe1A C4A C3A 148.4(3)
C14A Fe1A C4A C3A -166.20(19)
C1A Fe1A C4A C3A 81.8(2)
C5A Fe1A C4A C3A 119.0(3)
C11A Fe1A C4A C3A -29.6(6)
C2A Fe1A C4A C3A 37.69(19)
C13A Fe1A C4A C3A -120.8(2)
C12A Fe1A C4A C3A -78.1(2)
C10A Fe1A C4A C5A 29.5(4)
C14A Fe1A C4A C5A 74.8(2)
C1A Fe1A C4A C5A -37.14(17)
C11A Fe1A C4A C5A -148.6(5)
C2A Fe1A C4A C5A -81.28(19)
C3A Fe1A C4A C5A -119.0(3)
C13A Fe1A C4A C5A 120.27(19)
C12A Fe1A C4A C5A 162.89(18)
C3A C4A C5A C1A -0.6(3)
Fe1A C4A C5A C1A 58.8(2)
C3A C4A C5A Fe1A -59.4(2)
C2A C1A C5A C4A 1.5(3)
C6A C1A C5A C4A -176.9(3)
Fe1A C1A C5A C4A -59.4(2)
C2A C1A C5A Fe1A 60.9(2)
C6A C1A C5A Fe1A -117.5(3)
C10A Fe1A C5A C4A -165.67(17)
C14A Fe1A C5A C4A -121.78(18)
C1A Fe1A C5A C4A 120.6(2)
C11A Fe1A C5A C4A 165.4(2)
C2A Fe1A C5A C4A 81.50(19)
C3A Fe1A C5A C4A 37.59(17)
C13A Fe1A C5A C4A -83.0(2)
C12A Fe1A C5A C4A -63.7(5)
C10A Fe1A C5A C1A 73.7(2)
C14A Fe1A C5A C1A 117.61(18)
C11A Fe1A C5A C1A 44.8(3)
C2A Fe1A C5A C1A -39.11(17)
C3A Fe1A C5A C1A -83.02(19)
C13A Fe1A C5A C1A 156.35(17)
C4A Fe1A C5A C1A -120.6(2)
C12A Fe1A C5A C1A 175.7(4)
C5A C1A C6A C7A -176.3(3)
C2A C1A C6A C7A 5.8(4)
Fe1A C1A C6A C7A 96.0(3)
C5A C1A C6A C8A 57.3(4)
C2A C1A C6A C8A -120.6(3)
Fe1A C1A C6A C8A -30.4(4)
C1A C6A C8A C9A 65.0(4)
C7A C6A C8A C9A -61.9(4)
C6A C8A C9A C10A -68.7(4)
C6A C8A C9A Cl1A 166.1(2)
C8A C9A C10A C11A 118.1(3)
Cl1A C9A C10A C11A -117.8(3)
C8A C9A C10A C14A -54.7(4)
Cl1A C9A C10A C14A 69.4(4)
C8A C9A C10A Fe1A 33.1(3)
Cl1A C9A C10A Fe1A 157.18(16)
C14A Fe1A C10A C11A 116.5(3)
C1A Fe1A C10A C11A -119.17(19)
C5A Fe1A C10A C11A -158.68(18)
C2A Fe1A C10A C11A -81.4(2)
C3A Fe1A C10A C11A -66.9(4)
C13A Fe1A C10A C11A 78.99(19)
C4A Fe1A C10A C11A -179.3(3)
C12A Fe1A C10A C11A 36.19(17)
C1A Fe1A C10A C14A 124.36(18)
C5A Fe1A C10A C14A 84.9(2)
C11A Fe1A C10A C14A -116.5(3)
C2A Fe1A C10A C14A 162.15(17)
C3A Fe1A C10A C14A 176.7(3)
C13A Fe1A C10A C14A -37.48(17)
C4A Fe1A C10A C14A 64.3(3)
C12A Fe1A C10A C14A -80.28(18)
C14A Fe1A C10A C9A -126.6(3)
C1A Fe1A C10A C9A -2.2(2)
C5A Fe1A C10A C9A -41.7(3)
C11A Fe1A C10A C9A 117.0(3)
C2A Fe1A C10A C9A 35.6(3)
C3A Fe1A C10A C9A 50.1(5)
C13A Fe1A C10A C9A -164.0(3)
C4A Fe1A C10A C9A -62.3(4)
C12A Fe1A C10A C9A 153.2(3)
C14A C10A C11A C12A 1.5(3)
C9A C10A C11A C12A -172.9(3)
Fe1A C10A C11A C12A -59.1(2)
C14A C10A C11A Fe1A 60.63(19)
C9A C10A C11A Fe1A -113.8(3)
C10A Fe1A C11A C12A 121.2(3)
C14A Fe1A C11A C12A 80.96(19)
C1A Fe1A C11A C12A -165.98(17)
C5A Fe1A C11A C12A 163.3(2)
C2A Fe1A C11A C12A -123.09(19)
C3A Fe1A C11A C12A -83.8(2)
C13A Fe1A C11A C12A 36.77(17)
C4A Fe1A C11A C12A -60.2(6)
C14A Fe1A C11A C10A -40.26(17)
C1A Fe1A C11A C10A 72.8(2)
C5A Fe1A C11A C10A 42.1(3)
C2A Fe1A C11A C10A 115.69(19)
C3A Fe1A C11A C10A 154.94(19)
C13A Fe1A C11A C10A -84.45(18)
C4A Fe1A C11A C10A 178.6(5)
C12A Fe1A C11A C10A -121.2(3)
C10A C11A C12A C13A -0.7(3)
Fe1A C11A C12A C13A -58.1(2)
C10A C11A C12A Fe1A 57.4(2)
C10A Fe1A C12A C13A 83.36(19)
C14A Fe1A C12A C13A 37.77(18)
C1A Fe1A C12A C13A 149.4(3)
C5A Fe1A C12A C13A -24.4(6)
C11A Fe1A C12A C13A 120.3(3)
C2A Fe1A C12A C13A -165.04(19)
C3A Fe1A C12A C13A -119.6(2)
C4A Fe1A C12A C13A -75.8(2)
C10A Fe1A C12A C11A -36.97(17)
C14A Fe1A C12A C11A -82.57(19)
C1A Fe1A C12A C11A 29.0(3)
C5A Fe1A C12A C11A -144.7(5)
C2A Fe1A C12A C11A 74.6(2)
C3A Fe1A C12A C11A 120.03(19)
C13A Fe1A C12A C11A -120.3(3)
C4A Fe1A C12A C11A 163.88(18)
C11A C12A C13A C14A -0.4(3)
Fe1A C12A C13A C14A -58.3(2)
C11A C12A C13A Fe1A 57.9(2)
C10A Fe1A C13A C12A -81.1(2)
C14A Fe1A C13A C12A -119.8(3)
C1A Fe1A C13A C12A -140.2(3)
C5A Fe1A C13A C12A 172.74(18)
C11A Fe1A C13A C12A -36.93(18)
C2A Fe1A C13A C12A 39.2(5)
C3A Fe1A C13A C12A 84.0(2)
C4A Fe1A C13A C12A 128.1(2)
C10A Fe1A C13A C14A 38.70(18)
C1A Fe1A C13A C14A -20.4(4)
C5A Fe1A C13A C14A -67.5(2)
C11A Fe1A C13A C14A 82.8(2)
C2A Fe1A C13A C14A 159.0(4)
C3A Fe1A C13A C14A -156.23(19)
C4A Fe1A C13A C14A -112.1(2)
C12A Fe1A C13A C14A 119.8(3)
C12A C13A C14A C10A 1.3(3)
Fe1A C13A C14A C10A -58.39(19)
C12A C13A C14A C15A 178.3(3)
Fe1A C13A C14A C15A 118.6(3)
C12A C13A C14A Fe1A 59.7(2)
C11A C10A C14A C13A -1.7(3)
C9A C10A C14A C13A 171.9(3)
Fe1A C10A C14A C13A 59.8(2)
C11A C10A C14A C15A -178.5(3)
C9A C10A C14A C15A -4.8(5)
Fe1A C10A C14A C15A -117.0(3)
C11A C10A C14A Fe1A -61.54(19)
C9A C10A C14A Fe1A 112.1(3)
C10A Fe1A C14A C13A -119.3(3)
C1A Fe1A C14A C13A 171.76(18)
C5A Fe1A C14A C13A 130.15(19)
C11A Fe1A C14A C13A -80.2(2)
C2A Fe1A C14A C13A -162.0(3)
C3A Fe1A C14A C13A 64.1(4)
C4A Fe1A C14A C13A 89.7(2)
C12A Fe1A C14A C13A -36.91(18)
C1A Fe1A C14A C10A -69.0(2)
C5A Fe1A C14A C10A -110.56(19)
C11A Fe1A C14A C10A 39.09(17)
C2A Fe1A C14A C10A -42.7(4)
C3A Fe1A C14A C10A -176.6(3)
C13A Fe1A C14A C10A 119.3(3)
C4A Fe1A C14A C10A -151.04(18)
C12A Fe1A C14A C10A 82.38(19)
C10A Fe1A C14A C15A 122.4(3)
C1A Fe1A C14A C15A 53.4(3)
C5A Fe1A C14A C15A 11.8(3)
C11A Fe1A C14A C15A 161.5(3)
C2A Fe1A C14A C15A 79.7(4)
C3A Fe1A C14A C15A -54.2(5)
C13A Fe1A C14A C15A -118.3(3)
C4A Fe1A C14A C15A -28.6(3)
C12A Fe1A C14A C15A -155.2(3)
C13A C14A C15A O1A -173.8(3)
C10A C14A C15A O1A 2.5(5)
Fe1A C14A C15A O1A -85.5(4)
C13A C14A C15A O2A 7.2(4)
C10A C14A C15A O2A -176.5(3)
Fe1A C14A C15A O2A 95.5(3)
O1A C15A O2A C16A 1.0(4)
C14A C15A O2A C16A -179.9(2)
C15A O2A C16A C17A 85.3(3)
O2A C16A C17A C18A -163.6(3)
O2A C16A C17A C22A 16.9(5)
C22A C17A C18A C19A 0.2(5)
C16A C17A C18A C19A -179.4(3)
C17A C18A C19A C20A -1.5(6)
C18A C19A C20A C21A 2.3(6)
C19A C20A C21A C22A -1.8(5)
C18A C17A C22A C21A 0.3(5)
C16A C17A C22A C21A 179.9(3)
C20A C21A C22A C17A 0.5(5)
C10B Fe1B C1B C5B 117.59(19)
C14B Fe1B C1B C5B 77.9(2)
C11B Fe1B C1B C5B 156.95(18)
C2B Fe1B C1B C5B -117.6(3)
C3B Fe1B C1B C5B -80.46(19)
C4B Fe1B C1B C5B -37.10(17)
C13B Fe1B C1B C5B 62.2(4)
C12B Fe1B C1B C5B 176.6(3)
C10B Fe1B C1B C2B -124.9(2)
C14B Fe1B C1B C2B -164.50(19)
C5B Fe1B C1B C2B 117.6(3)
C11B Fe1B C1B C2B -85.5(2)
C3B Fe1B C1B C2B 37.09(19)
C4B Fe1B C1B C2B 80.5(2)
C13B Fe1B C1B C2B 179.8(3)
C12B Fe1B C1B C2B -65.8(3)
C10B Fe1B C1B C6B -2.5(3)
C14B Fe1B C1B C6B -42.1(3)
C5B Fe1B C1B C6B -120.1(3)
C11B Fe1B C1B C6B 36.9(3)
C2B Fe1B C1B C6B 122.4(3)
C3B Fe1B C1B C6B 159.5(3)
C4B Fe1B C1B C6B -157.2(3)
C13B Fe1B C1B C6B -57.8(5)
C12B Fe1B C1B C6B 56.6(4)
C5B C1B C2B C3B 0.6(3)
C6B C1B C2B C3B -176.1(3)
Fe1B C1B C2B C3B -59.2(2)
C5B C1B C2B Fe1B 59.9(2)
C6B C1B C2B Fe1B -116.9(3)
C10B Fe1B C2B C3B -172.19(19)
C14B Fe1B C2B C3B 156.1(3)
C5B Fe1B C2B C3B 81.3(2)
C1B Fe1B C2B C3B 119.9(3)
C11B Fe1B C2B C3B -129.4(2)
C4B Fe1B C2B C3B 37.27(19)
C13B Fe1B C2B C3B -59.9(5)
C12B Fe1B C2B C3B -89.0(2)
C10B Fe1B C2B C1B 67.9(2)
C14B Fe1B C2B C1B 36.2(4)
C5B Fe1B C2B C1B -38.58(18)
C11B Fe1B C2B C1B 110.8(2)
C3B Fe1B C2B C1B -119.9(3)
C4B Fe1B C2B C1B -82.6(2)
C13B Fe1B C2B C1B -179.8(3)
C12B Fe1B C2B C1B 151.1(2)
C1B C2B C3B C4B -0.5(4)
Fe1B C2B C3B C4B -59.2(2)
C1B C2B C3B Fe1B 58.7(2)
C10B Fe1B C3B C4B 138.7(3)
C14B Fe1B C3B C4B -33.5(4)
C5B Fe1B C3B C4B 37.92(19)
C1B Fe1B C3B C4B 81.9(2)
C11B Fe1B C3B C4B -171.0(2)
C2B Fe1B C3B C4B 119.7(3)
C13B Fe1B C3B C4B -81.8(2)
C12B Fe1B C3B C4B -126.2(2)
C10B Fe1B C3B C2B 18.9(5)
C14B Fe1B C3B C2B -153.3(3)
C5B Fe1B C3B C2B -81.8(2)
C1B Fe1B C3B C2B -37.82(19)
C11B Fe1B C3B C2B 69.2(2)
C4B Fe1B C3B C2B -119.7(3)
C13B Fe1B C3B C2B 158.42(19)
C12B Fe1B C3B C2B 114.1(2)
C2B C3B C4B C5B 0.1(4)
Fe1B C3B C4B C5B -58.8(2)
C2B C3B C4B Fe1B 58.9(2)
C10B Fe1B C4B C3B -148.4(3)
C14B Fe1B C4B C3B 166.64(19)
C5B Fe1B C4B C3B -119.1(3)
C1B Fe1B C4B C3B -81.9(2)
C11B Fe1B C4B C3B 31.4(6)
C2B Fe1B C4B C3B -37.39(19)
C13B Fe1B C4B C3B 121.2(2)
C12B Fe1B C4B C3B 79.0(2)
C10B Fe1B C4B C5B -29.3(4)
C14B Fe1B C4B C5B -74.3(2)
C1B Fe1B C4B C5B 37.16(17)
C11B Fe1B C4B C5B 150.5(5)
C2B Fe1B C4B C5B 81.69(19)
C3B Fe1B C4B C5B 119.1(3)
C13B Fe1B C4B C5B -119.67(19)
C12B Fe1B C4B C5B -161.91(18)
C2B C1B C5B C4B -0.6(3)
C6B C1B C5B C4B 176.3(3)
Fe1B C1B C5B C4B 59.3(2)
C2B C1B C5B Fe1B -59.9(2)
C6B C1B C5B Fe1B 116.9(3)
C3B C4B C5B C1B 0.3(3)
Fe1B C4B C5B C1B -59.0(2)
C3B C4B C5B Fe1B 59.3(2)
C10B Fe1B C5B C1B -74.0(2)
C14B Fe1B C5B C1B -117.67(18)
C11B Fe1B C5B C1B -45.8(3)
C2B Fe1B C5B C1B 39.04(17)
C3B Fe1B C5B C1B 82.80(19)
C4B Fe1B C5B C1B 120.4(2)
C13B Fe1B C5B C1B -156.21(18)
C12B Fe1B C5B C1B -174.2(5)
C10B Fe1B C5B C4B 165.68(18)
C14B Fe1B C5B C4B 121.96(19)
C1B Fe1B C5B C4B -120.4(2)
C11B Fe1B C5B C4B -166.2(2)
C2B Fe1B C5B C4B -81.33(19)
C3B Fe1B C5B C4B -37.57(18)
C13B Fe1B C5B C4B 83.4(2)
C12B Fe1B C5B C4B 65.4(5)
C5B C1B C6B C8B -56.6(4)
C2B C1B C6B C8B 119.6(3)
Fe1B C1B C6B C8B 30.8(4)
C5B C1B C6B C7B 176.0(3)
C2B C1B C6B C7B -7.8(4)
Fe1B C1B C6B C7B -96.6(3)
C1B C6B C8B C9B -65.0(4)
C7B C6B C8B C9B 62.6(4)
C6B C8B C9B C10B 68.4(4)
C6B C8B C9B Cl1B -166.8(2)
C8B C9B C10B C11B -118.3(3)
Cl1B C9B C10B C11B 117.4(3)
C8B C9B C10B C14B 54.8(4)
Cl1B C9B C10B C14B -69.4(4)
C8B C9B C10B Fe1B -33.2(3)
Cl1B C9B C10B Fe1B -157.47(16)
C14B Fe1B C10B C11B -116.3(3)
C5B Fe1B C10B C11B 159.42(19)
C1B Fe1B C10B C11B 119.99(19)
C2B Fe1B C10B C11B 81.8(2)
C3B Fe1B C10B C11B 67.8(4)
C4B Fe1B C10B C11B 179.9(3)
C13B Fe1B C10B C11B -78.77(19)
C12B Fe1B C10B C11B -36.19(18)
C5B Fe1B C10B C14B -84.3(2)
C1B Fe1B C10B C14B -123.71(19)
C11B Fe1B C10B C14B 116.3(3)
C2B Fe1B C10B C14B -161.94(18)
C3B Fe1B C10B C14B -175.9(3)
C4B Fe1B C10B C14B -63.8(3)
C13B Fe1B C10B C14B 37.53(17)
C12B Fe1B C10B C14B 80.11(19)
C14B Fe1B C10B C9B 126.6(3)
C5B Fe1B C10B C9B 42.3(3)
C1B Fe1B C10B C9B 2.9(3)
C11B Fe1B C10B C9B -117.1(3)
C2B Fe1B C10B C9B -35.3(3)
C3B Fe1B C10B C9B -49.2(5)
C4B Fe1B C10B C9B 62.8(4)
C13B Fe1B C10B C9B 164.2(3)
C12B Fe1B C10B C9B -153.3(3)
C14B C10B C11B C12B -1.4(3)
C9B C10B C11B C12B 173.3(3)
Fe1B C10B C11B C12B 59.3(2)
C14B C10B C11B Fe1B -60.7(2)
C9B C10B C11B Fe1B 114.0(3)
C10B Fe1B C11B C12B -121.2(3)
C14B Fe1B C11B C12B -80.84(19)
C5B Fe1B C11B C12B -161.9(2)
C1B Fe1B C11B C12B 166.70(18)
C2B Fe1B C11B C12B 123.39(19)
C3B Fe1B C11B C12B 84.1(2)
C4B Fe1B C11B C12B 59.0(6)
C13B Fe1B C11B C12B -36.59(17)
C14B Fe1B C11B C10B 40.34(17)
C5B Fe1B C11B C10B -40.7(3)
C1B Fe1B C11B C10B -72.1(2)
C2B Fe1B C11B C10B -115.42(19)
C3B Fe1B C11B C10B -154.68(19)
C13B Fe1B C11B C10B 84.59(19)
C12B Fe1B C11B C10B 121.2(3)
C10B C11B C12B C13B 0.8(4)
Fe1B C11B C12B C13B 58.2(2)
C10B C11B C12B Fe1B -57.4(2)
C10B Fe1B C12B C13B -83.3(2)
C14B Fe1B C12B C13B -37.73(19)
C5B Fe1B C12B C13B 22.9(6)
C1B Fe1B C12B C13B -148.5(3)
C11B Fe1B C12B C13B -120.4(3)
C2B Fe1B C12B C13B 165.11(19)
C3B Fe1B C12B C13B 119.6(2)
C4B Fe1B C12B C13B 75.4(2)
C10B Fe1B C12B C11B 37.09(17)
C14B Fe1B C12B C11B 82.71(19)
C5B Fe1B C12B C11B 143.3(5)
C1B Fe1B C12B C11B -28.1(4)
C2B Fe1B C12B C11B -74.5(2)
C3B Fe1B C12B C11B -119.93(19)
C4B Fe1B C12B C11B -164.20(19)
C13B Fe1B C12B C11B 120.4(3)
C11B C12B C13B C14B 0.2(4)
Fe1B C12B C13B C14B 57.8(2)
C11B C12B C13B Fe1B -57.7(2)
C10B Fe1B C13B C12B 81.2(2)
C14B Fe1B C13B C12B 120.0(3)
C5B Fe1B C13B C12B -172.9(2)
C1B Fe1B C13B C12B 141.2(3)
C11B Fe1B C13B C12B 36.9(2)
C2B Fe1B C13B C12B -39.2(5)
C3B Fe1B C13B C12B -84.1(2)
C4B Fe1B C13B C12B -128.2(2)
C10B Fe1B C13B C14B -38.73(18)
C5B Fe1B C13B C14B 67.1(2)
C1B Fe1B C13B C14B 21.2(4)
C11B Fe1B C13B C14B -83.0(2)
C2B Fe1B C13B C14B -159.1(4)
C3B Fe1B C13B C14B 155.95(19)
C4B Fe1B C13B C14B 111.9(2)
C12B Fe1B C13B C14B -120.0(3)
C12B C13B C14B C10B -1.0(3)
Fe1B C13B C14B C10B 58.5(2)
C12B C13B C14B C15B -178.2(3)
Fe1B C13B C14B C15B -118.7(3)
C12B C13B C14B Fe1B -59.5(2)
C11B C10B C14B C13B 1.4(3)
C9B C10B C14B C13B -172.6(3)
Fe1B C10B C14B C13B -60.1(2)
C11B C10B C14B C15B 178.5(3)
C9B C10B C14B C15B 4.5(5)
Fe1B C10B C14B C15B 117.0(3)
C11B C10B C14B Fe1B 61.5(2)
C9B C10B C14B Fe1B -112.5(3)
C10B Fe1B C14B C13B 119.3(3)
C5B Fe1B C14B C13B -130.06(19)
C1B Fe1B C14B C13B -171.28(18)
C11B Fe1B C14B C13B 80.0(2)
C2B Fe1B C14B C13B 162.4(3)
C3B Fe1B C14B C13B -65.0(4)
C4B Fe1B C14B C13B -89.7(2)
C12B Fe1B C14B C13B 36.66(19)
C5B Fe1B C14B C10B 110.68(19)
C1B Fe1B C14B C10B 69.5(2)
C11B Fe1B C14B C10B -39.29(18)
C2B Fe1B C14B C10B 43.1(4)
C3B Fe1B C14B C10B 175.8(3)
C4B Fe1B C14B C10B 151.05(19)
C13B Fe1B C14B C10B -119.3(3)
C12B Fe1B C14B C10B -82.6(2)
C10B Fe1B C14B C15B -121.8(4)
C5B Fe1B C14B C15B -11.1(3)
C1B Fe1B C14B C15B -52.4(3)
C11B Fe1B C14B C15B -161.1(3)
C2B Fe1B C14B C15B -78.7(4)
C3B Fe1B C14B C15B 53.9(5)
C4B Fe1B C14B C15B 29.2(3)
C13B Fe1B C14B C15B 118.9(4)
C12B Fe1B C14B C15B 155.6(3)
C13B C14B C15B O1B 175.8(3)
C10B C14B C15B O1B -0.8(5)
Fe1B C14B C15B O1B 86.9(4)
C13B C14B C15B O2B -3.7(4)
C10B C14B C15B O2B 179.6(3)
Fe1B C14B C15B O2B -92.7(3)
O1B C15B O2B C16B 1.9(4)
C14B C15B O2B C16B -178.5(2)
C15B O2B C16B C17B -86.7(3)
O2B C16B C17B C18B 161.6(3)
O2B C16B C17B C22B -20.5(4)
C22B C17B C18B C19B 0.2(5)
C16B C17B C18B C19B 178.2(3)
C17B C18B C19B C20B 0.5(5)
C18B C19B C20B C21B -0.4(6)
C19B C20B C21B C22B -0.4(6)
C18B C17B C22B C21B -0.9(5)
C16B C17B C22B C21B -178.9(3)
C20B C21B C22B C17B 1.0(5)
